data_4080051
loop_
_publ_author_name
'Scholl, Solveig A.'
'Wadepohl, Hubert'
'Gade, Lutz H.'

_publ_section_title
;
 Zirconium Hydrazinediido Complexes Derived from Cyclic Hydrazines and
 Their Role in the Catalytic Synthesis of 1,7-Annulated Indoles
;
_journal_issue 3
_journal_name_full Organometallics
_journal_page_first 937
_journal_paper_doi 10.1021/om301235d
_journal_volume 32
_journal_year 2013
_chemical_formula_sum 'C58.5 H71 N9 Zr'
_chemical_formula_weight 991.46
_chemical_properties_physical air-sensitive
_space_group_crystal_system monoclinic
_space_group_IT_number 14
_space_group_name_Hall '-P 2yn'
_space_group_name_H-M_alt 'P 1 21/n 1'
_symmetry_cell_setting monoclinic
_symmetry_Int_Tables_number 14
_symmetry_space_group_name_Hall '-P 2yn'
_symmetry_space_group_name_H-M 'P 1 21/n 1'
_atom_sites_solution_hydrogens mixed
_atom_sites_solution_primary iterative
_atom_sites_solution_secondary difmap
_audit_block_code ga_ss33
_audit_creation_date
;
'Mon Feb 13 18:43:13 2012'
;
_audit_creation_method SHELXL-2012
_audit_update_record 'Fri Nov  9 16:58:09 CET 2012'
_cell_angle_alpha 90
_cell_angle_beta 105.3627(13)
_cell_angle_gamma 90
_cell_formula_units_Z 4
_cell_length_a 18.8426(2)
_cell_length_b 15.35907(16)
_cell_length_c 18.8516(2)
_cell_measurement_reflns_used 22303
_cell_measurement_temperature 114.97(11)
_cell_measurement_theta_max 71.8410
_cell_measurement_theta_min 3.7645
_cell_volume 5260.80(10)
_computing_cell_refinement
;
CrysAlisPro, Agilent Technologies,
Version 1.171.35.19 (release 27-10-2011 CrysAlis171 .NET)
(compiled Oct 27 2011,15:02:11)
;
_computing_data_collection
;
CrysAlisPro, Agilent Technologies,
Version 1.171.35.19 (release 27-10-2011 CrysAlis171 .NET)
(compiled Oct 27 2011,15:02:11)
;
_computing_data_reduction
;
CrysAlisPro, Agilent Technologies,
Version 1.171.35.19 (release 27-10-2011 CrysAlis171 .NET)
(compiled Oct 27 2011,15:02:11)
;
_computing_publication_material 'encif (Wadepohl, 2012); encifer 1.4 (CCDC, 2011)'
_computing_structure_refinement 'SHELXL-2012 (Sheldrick, 2012)'
_computing_structure_solution 'SUPERFLIP (Palatinus, 2007-2009)'
_diffrn_ambient_temperature 114.97(11)
_diffrn_detector 'CCD plate'
_diffrn_detector_area_resol_mean 15.9241
_diffrn_detector_type 'Agilent EOS'
_diffrn_measured_fraction_theta_full 0.942
_diffrn_measured_fraction_theta_max 0.905
_diffrn_measurement_details
;
  1 omega  -65.00  -40.00   1.0000    9.0000
omega____ theta____ kappa____ phi______ frames
    -        0.0000  -57.0000   90.0000 25

  2 omega   -7.00   19.00   1.0000    9.0000
omega____ theta____ kappa____ phi______ frames
    -        0.0000   57.0000   90.0000 26

  3 omega  -17.00   10.00   1.0000    9.0000
omega____ theta____ kappa____ phi______ frames
    -        0.0000   38.0000 -150.0000 27

  4 omega   26.00   65.00   1.0000    9.0000
omega____ theta____ kappa____ phi______ frames
    -        0.0000   57.0000   90.0000 39

  5 omega  -17.00   38.00   1.0000    9.0000
omega____ theta____ kappa____ phi______ frames
    -        0.0000   57.0000 -120.0000 55

  6 omega  -17.00   15.00   1.0000    9.0000
omega____ theta____ kappa____ phi______ frames
    -        0.0000  -57.0000   90.0000 32

  7 omega   -5.00   30.00   1.0000    9.0000
omega____ theta____ kappa____ phi______ frames
    -       14.0000   78.0000  155.0000 35

  8 omega   -8.00   19.00   1.0000    9.0000
omega____ theta____ kappa____ phi______ frames
    -       22.0000   80.0000   11.0000 27

  9 omega   10.00   46.00   1.0000   25.0000
omega____ theta____ kappa____ phi______ frames
    -       42.0000   80.0000 -102.0000 36

 10 omega  -56.00   27.00   1.0000   25.0000
omega____ theta____ kappa____ phi______ frames
    -      -42.5000   77.0000  -30.0000 83

 11 omega  -41.00   29.00   1.0000   25.0000
omega____ theta____ kappa____ phi______ frames
    -      -42.5000   38.0000   60.0000 70

 12 omega  -38.00  -13.00   1.0000   25.0000
omega____ theta____ kappa____ phi______ frames
    -      -42.5000  -77.0000 -180.0000 25

 13 omega  -44.00  -12.00   1.0000   25.0000
omega____ theta____ kappa____ phi______ frames
    -      -42.5000  -77.0000  120.0000 32

 14 omega  -47.00  -12.00   1.0000   25.0000
omega____ theta____ kappa____ phi______ frames
    -      -42.5000  -77.0000  -60.0000 35

 15 omega  -41.00  -13.00   1.0000   25.0000
omega____ theta____ kappa____ phi______ frames
    -      -42.5000  -77.0000   60.0000 28

 16 omega  -50.00   30.00   1.0000   25.0000
omega____ theta____ kappa____ phi______ frames
    -      -42.5000   38.0000 -180.0000 80

 17 omega   14.00   39.00   1.0000   25.0000
omega____ theta____ kappa____ phi______ frames
    -       46.0000   80.0000  -55.0000 25

 18 omega   15.00   40.00   1.0000   25.0000
omega____ theta____ kappa____ phi______ frames
    -       46.0000   79.0000  112.0000 25

 19 omega   14.00   44.00   1.0000   25.0000
omega____ theta____ kappa____ phi______ frames
    -       46.0000   80.0000   52.0000 30

 20 omega   18.00   43.00   1.0000   25.0000
omega____ theta____ kappa____ phi______ frames
    -       50.0000   80.0000 -128.0000 25

 21 omega   19.00   44.00   1.0000   25.0000
omega____ theta____ kappa____ phi______ frames
    -       50.0000   79.0000  169.0000 25

 22 omega   21.00   46.00   1.0000   25.0000
omega____ theta____ kappa____ phi______ frames
    -       50.0000   79.0000   -8.0000 25

 23 omega   18.00   43.00   1.0000   25.0000
omega____ theta____ kappa____ phi______ frames
    -       50.0000   80.0000   42.0000 25

 24 omega   22.00   47.00   1.0000   25.0000
omega____ theta____ kappa____ phi______ frames
    -       50.0000   78.0000   67.0000 25

 25 omega   19.00   44.00   1.0000   25.0000
omega____ theta____ kappa____ phi______ frames
    -       50.0000   79.0000  123.0000 25

 26 omega   19.00   44.00   1.0000   25.0000
omega____ theta____ kappa____ phi______ frames
    -       50.0000   79.0000  -22.0000 25

 27 omega   18.00   43.00   1.0000   25.0000
omega____ theta____ kappa____ phi______ frames
    -       50.0000   80.0000  -94.0000 25

 28 omega   23.00   48.00   1.0000   25.0000
omega____ theta____ kappa____ phi______ frames
    -       54.0000   78.0000 -162.0000 25

 29 omega   23.00   48.00   1.0000   25.0000
omega____ theta____ kappa____ phi______ frames
    -       54.0000   78.0000  140.0000 25

 30 omega   75.00  124.00   1.0000   25.0000
omega____ theta____ kappa____ phi______ frames
    -       54.0000   77.0000   88.0000 49

 31 omega   27.00   96.00   1.0000   25.0000
omega____ theta____ kappa____ phi______ frames
    -       54.0000   76.0000  171.0000 69

 32 omega   25.00   51.00   1.0000   25.0000
omega____ theta____ kappa____ phi______ frames
    -       54.0000   75.0000  -76.0000 26

 33 omega   25.00   51.00   1.0000   25.0000
omega____ theta____ kappa____ phi______ frames
    -       54.0000   77.0000   88.0000 26

 34 omega  -15.00   85.00   1.0000   25.0000
omega____ theta____ kappa____ phi______ frames
    -       55.0790  -80.0000 -142.0000 100

 35 omega   29.00   55.00   1.0000   25.0000
omega____ theta____ kappa____ phi______ frames
    -       58.0000   77.0000  -98.0000 26

 36 omega   29.00   62.00   1.0000   25.0000
omega____ theta____ kappa____ phi______ frames
    -       58.0000   75.0000  111.0000 33

 37 omega   30.00   56.00   1.0000   25.0000
omega____ theta____ kappa____ phi______ frames
    -       58.0000   76.0000   13.0000 26

 38 omega   71.00  127.00   1.0000   25.0000
omega____ theta____ kappa____ phi______ frames
    -       58.0000   76.0000 -123.0000 56

 39 omega   29.00   55.00   1.0000   25.0000
omega____ theta____ kappa____ phi______ frames
    -       58.0000   76.0000 -123.0000 26

 40 omega   29.00  109.00   1.0000   25.0000
omega____ theta____ kappa____ phi______ frames
    -       58.0000   77.0000  -27.0000 80

 41 omega   29.00   60.00   1.0000   25.0000
omega____ theta____ kappa____ phi______ frames
    -       58.0000   76.0000   33.0000 31

 42 omega   33.00   79.00   1.0000   25.0000
omega____ theta____ kappa____ phi______ frames
    -       58.0000   77.0000  145.0000 46

 43 omega   36.00  118.00   1.0000   25.0000
omega____ theta____ kappa____ phi______ frames
    -       62.0000   71.0000  -91.0000 82

 44 omega   35.00  110.00   1.0000   25.0000
omega____ theta____ kappa____ phi______ frames
    -       62.0000   73.0000    8.0000 75

 45 omega   36.00  119.00   1.0000   25.0000
omega____ theta____ kappa____ phi______ frames
    -       62.0000   71.0000   56.0000 83

 46 omega   33.00   95.00   1.0000   25.0000
omega____ theta____ kappa____ phi______ frames
    -       62.0000   75.0000 -167.0000 62

 47 omega   63.00   89.00   1.0000   25.0000
omega____ theta____ kappa____ phi______ frames
    -       78.0000  -80.0000   94.0000 26

 48 omega   10.00   36.00   1.0000   25.0000
omega____ theta____ kappa____ phi______ frames
    -       78.0000  -80.0000   94.0000 26

 49 omega   18.00  107.00   1.0000   25.0000
omega____ theta____ kappa____ phi______ frames
    -       78.0000  -79.0000   15.0000 89

 50 omega   72.00  122.00   1.0000   35.0000
omega____ theta____ kappa____ phi______ frames
    -       90.0000  -80.0000  166.0000 50

 51 omega   36.00   85.00   1.0000   35.0000
omega____ theta____ kappa____ phi______ frames
    -       98.0000  -80.0000  -21.0000 49

 52 omega  111.00  178.00   1.0000   35.0000
omega____ theta____ kappa____ phi______ frames
    -      110.1580   77.0000   30.0000 67

 53 omega   80.00  106.00   1.0000   35.0000
omega____ theta____ kappa____ phi______ frames
    -      110.1580   77.0000   30.0000 26

 54 omega   80.00  106.00   1.0000   35.0000
omega____ theta____ kappa____ phi______ frames
    -      110.1580   77.0000 -120.0000 26

 55 omega  140.00  166.00   1.0000   35.0000
omega____ theta____ kappa____ phi______ frames
    -      110.1580   77.0000 -180.0000 26

 56 omega   96.00  122.00   1.0000   35.0000
omega____ theta____ kappa____ phi______ frames
    -      110.1580   50.0000  -30.0000 26

 57 omega   80.00  106.00   1.0000   35.0000
omega____ theta____ kappa____ phi______ frames
    -      110.1580   77.0000 -180.0000 26

 58 omega   89.00  116.00   1.0000   35.0000
omega____ theta____ kappa____ phi______ frames
    -      110.1580   63.0000   60.0000 27

 59 omega   80.00  106.00   1.0000   35.0000
omega____ theta____ kappa____ phi______ frames
    -      110.1580   77.0000   90.0000 26

 60 omega   80.00  112.00   1.0000   35.0000
omega____ theta____ kappa____ phi______ frames
    -      110.1580   25.0000  -60.0000 32

 61 omega   81.00  107.00   1.0000   35.0000
omega____ theta____ kappa____ phi______ frames
    -      110.1580   77.0000  -60.0000 26

 62 omega   80.00  106.00   1.0000   35.0000
omega____ theta____ kappa____ phi______ frames
    -      110.1580   77.0000 -150.0000 26

 63 omega  125.00  167.00   1.0000   35.0000
omega____ theta____ kappa____ phi______ frames
    -      110.1580   77.0000   60.0000 42

 64 omega   91.00  118.00   1.0000   35.0000
omega____ theta____ kappa____ phi______ frames
    -      110.1580   50.0000 -180.0000 27

 65 omega   80.00  106.00   1.0000   35.0000
omega____ theta____ kappa____ phi______ frames
    -      110.1580   77.0000   60.0000 26

 66 omega   89.00  115.00   1.0000   35.0000
omega____ theta____ kappa____ phi______ frames
    -      110.1580   63.0000 -180.0000 26

 67 omega  138.00  176.00   1.0000   35.0000
omega____ theta____ kappa____ phi______ frames
    -      110.1580   77.0000  -90.0000 38

 68 omega   80.00  105.00   1.0000   35.0000
omega____ theta____ kappa____ phi______ frames
    -      110.1580   77.0000  -90.0000 25

 69 omega  124.00  158.00   1.0000   35.0000
omega____ theta____ kappa____ phi______ frames
    -      110.1580   77.0000    0.0000 34

 70 omega   86.00  145.00   1.0000   35.0000
omega____ theta____ kappa____ phi______ frames
    -      110.1580   38.0000 -120.0000 59

 71 omega   80.00  106.00   1.0000   35.0000
omega____ theta____ kappa____ phi______ frames
    -      110.1580   77.0000    0.0000 26

 72 omega   90.00  115.00   1.0000   35.0000
omega____ theta____ kappa____ phi______ frames
    -      110.1580   50.0000   30.0000 25

;
_diffrn_measurement_device '\k-geometry diffractometer'
_diffrn_measurement_device_type 'Agilent SuperNova, Dual, Cu at zero, Eos'
_diffrn_measurement_method '\w scans'
_diffrn_measurement_specimen_support 'polyimid foil'
_diffrn_orient_matrix_UB_11 0.0600489000
_diffrn_orient_matrix_UB_12 0.0075478000
_diffrn_orient_matrix_UB_13 0.0732882000
_diffrn_orient_matrix_UB_21 0.0095664000
_diffrn_orient_matrix_UB_22 -0.0996556000
_diffrn_orient_matrix_UB_23 0.0019185000
_diffrn_orient_matrix_UB_31 0.0591428000
_diffrn_orient_matrix_UB_32 0.0085262000
_diffrn_orient_matrix_UB_33 -0.0424668000
_diffrn_radiation_monochromator mirror
_diffrn_radiation_probe x-ray
_diffrn_radiation_type 'Cu K\a'
_diffrn_radiation_wavelength 1.5418
_diffrn_reflns_av_R_equivalents 0.0507
_diffrn_reflns_av_unetI/netI 0.0368
_diffrn_reflns_Laue_measured_fraction_full 0.942
_diffrn_reflns_Laue_measured_fraction_max 0.905
_diffrn_reflns_limit_h_max 22
_diffrn_reflns_limit_h_min -22
_diffrn_reflns_limit_k_max 18
_diffrn_reflns_limit_k_min -18
_diffrn_reflns_limit_l_max 23
_diffrn_reflns_limit_l_min -20
_diffrn_reflns_number 59622
_diffrn_reflns_point_group_measured_fraction_full 0.942
_diffrn_reflns_point_group_measured_fraction_max 0.905
_diffrn_reflns_theta_full 66.000
_diffrn_reflns_theta_max 71.987
_diffrn_reflns_theta_min 3.768
_diffrn_source 'microfocus X-Ray tube'
_diffrn_source_type 'Agilent SuperNova (Cu) X-ray Source'
_exptl_absorpt_coefficient_mu 2.065
_exptl_absorpt_correction_T_max 1.00000
_exptl_absorpt_correction_T_min 0.73059
_exptl_absorpt_correction_type multi-scan
_exptl_absorpt_process_details
;
CrysAlisPro, Agilent Technologies,
Version 1.171.35.19 (release 27-10-2011 CrysAlis171 .NET)
(compiled Oct 27 2011,15:02:11)
Empirical absorption correction using spherical harmonics,
 implemented in SCALE3 ABSPACK scaling algorithm.
;
_exptl_crystal_colour orange
_exptl_crystal_density_diffrn 1.252
_exptl_crystal_description needle
_exptl_crystal_F_000 2100
_exptl_crystal_size_max 0.2634
_exptl_crystal_size_mid 0.0777
_exptl_crystal_size_min 0.0488
_refine_diff_density_max 0.578
_refine_diff_density_min -0.527
_refine_diff_density_rms 0.054
_refine_ls_extinction_method none
_refine_ls_goodness_of_fit_ref 1.024
_refine_ls_hydrogen_treatment constr
_refine_ls_matrix_type full
_refine_ls_number_parameters 731
_refine_ls_number_reflns 9353
_refine_ls_number_restraints 80
_refine_ls_restrained_S_all 1.024
_refine_ls_R_factor_all 0.0448
_refine_ls_R_factor_gt 0.0331
_refine_ls_shift/su_max 0.005
_refine_ls_shift/su_mean 0.000
_refine_ls_structure_factor_coef Fsqd
_refine_ls_weighting_details
;
 w=1/[\s^2^(Fo^2^)+(0.0317P)^2^+3.9709P]
 where P=(Fo^2^+2Fc^2^)/3
;
_refine_ls_weighting_scheme calc
_refine_ls_wR_factor_gt 0.0740
_refine_ls_wR_factor_ref 0.0795
_reflns_Friedel_coverage 0.000
_reflns_number_gt 7774
_reflns_number_total 9353
_reflns_threshold_expression 'I > 2\s(I)'
_cod_data_source_file om301235d_si_002.cif
_cod_data_source_block Zr-complex_2
_cod_original_cell_volume 5260.79(11)
_cod_original_sg_symbol_H-M 'P 21/n'
_cod_original_formula_sum 'C58.50 H71 N9 Zr'
_cod_database_code 4080051
_audit_block_refno 1437
_audit_block_usercomment SOS534_3_2,needle,orange
_shelx_space_group_comment
;
The symmetry employed for this shelxl refinement is uniquely defined
by the following loop, which should always be used as a source of
symmetry information in preference to the above space-group names.
They are only intended as comments.
;
_shelx_estimated_absorpt_t_min 0.820
_shelx_estimated_absorpt_t_max 0.820
_shelxl_version_number 2012-6
_cell_oxdiff_length_a 18.8374(5)
_cell_oxdiff_length_b 15.3589(4)
_cell_oxdiff_length_c 18.8597(5)
_cell_oxdiff_angle_alpha 89.992(2)
_cell_oxdiff_angle_beta 105.393(2)
_cell_oxdiff_angle_gamma 90.029(2)
_cell_oxdiff_volume 5260.8(2)
_cell_oxdiff_measurement_reflns_used 22303
_reflns_odcompleteness_completeness 93.20
_reflns_odcompleteness_theta 66.97
_reflns_odcompleteness_iscentric 1

loop_
_symmetry_equiv_pos_as_xyz
'x, y, z'
'-x+1/2, y+1/2, -z+1/2'
'-x, -y, -z'
'x-1/2, -y-1/2, z-1/2'

loop_
_atom_site_label
_atom_site_type_symbol
_atom_site_fract_x
_atom_site_fract_y
_atom_site_fract_z
_atom_site_U_iso_or_equiv
_atom_site_adp_type
_atom_site_occupancy
_atom_site_site_symmetry_order
_atom_site_calc_flag
_atom_site_refinement_flags_posn
_atom_site_refinement_flags_adp
_atom_site_refinement_flags_occupancy
_atom_site_disorder_assembly
_atom_site_disorder_group
Zr Zr 0.27437(2) 0.28802(2) 0.43306(2) 0.01520(6) Uani 1 1 d . . . . .
N1 N 0.37068(9) 0.30447(11) 0.38904(9) 0.0170(4) Uani 1 1 d . . . . .
N2 N 0.32385(10) 0.38404(11) 0.51786(9) 0.0203(4) Uani 1 1 d . . . A .
N3 N 0.23138(10) 0.42492(11) 0.36953(9) 0.0190(4) Uani 1 1 d . . . . .
N4 N 0.28475(10) 0.17541(11) 0.47291(9) 0.0179(4) Uani 1 1 d . . . . .
N5 N 0.28190(10) 0.09219(11) 0.49922(10) 0.0206(4) Uani 1 1 d . . . . .
N6 N 0.16129(10) 0.30121(12) 0.46858(10) 0.0213(4) Uani 1 1 d . . . . .
N7 N 0.00412(16) 0.30918(17) 0.58985(17) 0.0592(8) Uani 1 1 d . . . . .
N8 N 0.19971(10) 0.25166(12) 0.31056(10) 0.0194(4) Uani 1 1 d . . . . .
N9 N 0.05566(10) 0.26578(12) 0.09784(10) 0.0217(4) Uani 1 1 d . . . . .
C1 C 0.39612(12) 0.39292(14) 0.38253(13) 0.0228(5) Uani 1 1 d . . . . .
H1A H 0.3901 0.4047 0.3296 0.027 Uiso 1 1 calc R U . . .
H1B H 0.4496 0.3946 0.4069 0.027 Uiso 1 1 calc R U . . .
C2 C 0.35965(12) 0.46879(14) 0.41388(12) 0.0215(5) Uani 1 1 d . . . . .
C3 C 0.36132(13) 0.45833(14) 0.49586(12) 0.0245(5) Uani 1 1 d . . . . .
H3A H 0.4136 0.4559 0.5245 0.029 Uiso 1 1 calc R U . . .
H3B H 0.3400 0.5118 0.5112 0.029 Uiso 1 1 calc R U . . .
C4 C 0.40883(13) 0.54829(15) 0.41165(15) 0.0328(6) Uani 1 1 d . . . . .
H4A H 0.4583 0.5377 0.4435 0.046 Uiso 1 1 calc R U . . .
H4B H 0.3878 0.5999 0.4289 0.046 Uiso 1 1 calc R U . . .
H4C H 0.4117 0.5578 0.3611 0.046 Uiso 1 1 calc R U . . .
C5 C 0.28141(12) 0.48686(14) 0.36841(12) 0.0189(5) Uani 1 1 d . . . . .
C6 C 0.26023(14) 0.56356(15) 0.32850(13) 0.0280(6) Uani 1 1 d . . . . .
H6 H 0.2960 0.6069 0.3276 0.034 Uiso 1 1 calc R U . . .
C7 C 0.18782(14) 0.57669(16) 0.29050(13) 0.0310(6) Uani 1 1 d . . . . .
H7 H 0.1733 0.6285 0.2629 0.037 Uiso 1 1 calc R U . . .
C8 C 0.13681(13) 0.51340(15) 0.29315(12) 0.0271(6) Uani 1 1 d . . . . .
H8 H 0.0863 0.5211 0.2682 0.033 Uiso 1 1 calc R U . . .
C9 C 0.16057(12) 0.43899(15) 0.33257(12) 0.0233(5) Uani 1 1 d . . . . .
H9 H 0.1254 0.3952 0.3339 0.028 Uiso 1 1 calc R U . . .
C10 C 0.41702(12) 0.24189(14) 0.37146(11) 0.0185(5) Uani 1 1 d . . . . .
C11 C 0.40787(12) 0.15316(14) 0.38709(12) 0.0204(5) Uani 1 1 d . . . . .
H11 H 0.3681 0.1373 0.4066 0.024 Uiso 1 1 calc R U . . .
C12 C 0.45451(13) 0.08870(15) 0.37514(12) 0.0233(5) Uani 1 1 d . . . . .
C13 C 0.51208(13) 0.11005(16) 0.34478(12) 0.0257(5) Uani 1 1 d . . . . .
H13 H 0.5440 0.0659 0.3360 0.031 Uiso 1 1 calc R U . . .
C14 C 0.52270(13) 0.19596(16) 0.32742(13) 0.0287(6) Uani 1 1 d . . . . .
C15 C 0.47532(13) 0.26052(15) 0.34019(13) 0.0255(5) Uani 1 1 d . . . . .
H15 H 0.4827 0.3190 0.3273 0.031 Uiso 1 1 calc R U . . .
C16 C 0.44236(15) -0.00432(15) 0.39530(15) 0.0345(6) Uani 1 1 d . . . . .
H16A H 0.4628 -0.0125 0.4484 0.048 Uiso 1 1 calc R U . . .
H16B H 0.4670 -0.0439 0.3686 0.048 Uiso 1 1 calc R U . . .
H16C H 0.3895 -0.0169 0.3820 0.048 Uiso 1 1 calc R U . . .
C17 C 0.58673(17) 0.2201(2) 0.29703(18) 0.0486(8) Uani 1 1 d . . . . .
H17A H 0.6292 0.2360 0.3376 0.068 Uiso 1 1 calc R U . . .
H17B H 0.5729 0.2697 0.2635 0.068 Uiso 1 1 calc R U . . .
H17C H 0.5996 0.1704 0.2703 0.068 Uiso 1 1 calc R U . . .
C18 C 0.32368(15) 0.38655(15) 0.59123(12) 0.0316(6) Uani 1 1 d . . . . .
C19A C 0.3742(5) 0.4528(5) 0.6396(4) 0.033(2) Uani 0.478(8) 1 d D U P A 1
H19A H 0.4032 0.4918 0.6199 0.039 Uiso 0.478(8) 1 calc R U P A 1
C20A C 0.3760(6) 0.4539(4) 0.7139(3) 0.051(3) Uani 0.478(8) 1 d D U P A 1
C21A C 0.3405(6) 0.3906(4) 0.7428(3) 0.050(2) Uani 0.478(8) 1 d D U P A 1
H21A H 0.3421 0.3919 0.7936 0.060 Uiso 0.478(8) 1 calc R U P A 1
C22A C 0.3020(5) 0.3240(6) 0.6981(5) 0.032(2) Uani 0.478(8) 1 d D U P A 1
C23A C 0.3003(9) 0.3250(11) 0.6243(7) 0.024(3) Uani 0.478(8) 1 d D U P A 1
H23A H 0.2800 0.2755 0.5958 0.029 Uiso 0.478(8) 1 calc R U P A 1
C24A C 0.4170(10) 0.5293(6) 0.7593(4) 0.122(6) Uani 0.478(8) 1 d D . P A 1
H24A H 0.4389 0.5661 0.7282 0.170 Uiso 0.478(8) 1 calc R U P A 1
H24B H 0.4559 0.5064 0.8004 0.170 Uiso 0.478(8) 1 calc R U P A 1
H24C H 0.3825 0.5639 0.7785 0.170 Uiso 0.478(8) 1 calc R U P A 1
C25A C 0.2619(6) 0.2549(7) 0.7281(6) 0.046(3) Uani 0.478(8) 1 d D U P A 1
H25A H 0.2389 0.2141 0.6887 0.065 Uiso 0.478(8) 1 calc R U P A 1
H25B H 0.2238 0.2818 0.7475 0.065 Uiso 0.478(8) 1 calc R U P A 1
H25C H 0.2967 0.2234 0.7676 0.065 Uiso 0.478(8) 1 calc R U P A 1
C19B C 0.3378(4) 0.4547(4) 0.6397(4) 0.0236(15) Uani 0.522(8) 1 d D U P A 2
H19B H 0.3588 0.5054 0.6247 0.028 Uiso 0.522(8) 1 calc R U P A 2
C20B C 0.3245(4) 0.4571(3) 0.7092(3) 0.0307(15) Uani 0.522(8) 1 d D U P A 2
C21B C 0.2908(4) 0.3871(3) 0.7325(3) 0.0308(15) Uani 0.522(8) 1 d D U P A 2
H21B H 0.2811 0.3885 0.7795 0.037 Uiso 0.522(8) 1 calc R U P A 2
C22B C 0.2707(4) 0.3140(5) 0.6874(4) 0.0222(16) Uani 0.522(8) 1 d D U P A 2
C23B C 0.2822(8) 0.3129(9) 0.6176(5) 0.015(2) Uani 0.522(8) 1 d D U P A 2
H23B H 0.2639 0.2655 0.5856 0.018 Uiso 0.522(8) 1 calc R U P A 2
C24B C 0.3443(5) 0.5387(4) 0.7555(3) 0.051(2) Uani 0.522(8) 1 d D . P A 2
H24D H 0.3316 0.5307 0.8022 0.071 Uiso 0.522(8) 1 calc R U P A 2
H24E H 0.3168 0.5883 0.7290 0.071 Uiso 0.522(8) 1 calc R U P A 2
H24F H 0.3972 0.5497 0.7651 0.071 Uiso 0.522(8) 1 calc R U P A 2
C25B C 0.2334(5) 0.2378(6) 0.7122(5) 0.037(2) Uani 0.522(8) 1 d D U P A 2
H25D H 0.2294 0.2482 0.7623 0.052 Uiso 0.522(8) 1 calc R U P A 2
H25E H 0.2624 0.1850 0.7115 0.052 Uiso 0.522(8) 1 calc R U P A 2
H25F H 0.1841 0.2305 0.6789 0.052 Uiso 0.522(8) 1 calc R U P A 2
C26 C 0.25059(12) 0.02480(14) 0.45330(12) 0.0190(5) Uani 1 1 d . . . . .
C27 C 0.21824(12) 0.03994(15) 0.37802(12) 0.0227(5) Uani 1 1 d . . . . .
H27 H 0.2214 0.0962 0.3581 0.027 Uiso 1 1 calc R U . . .
C28 C 0.18204(13) -0.02557(15) 0.33279(13) 0.0265(5) Uani 1 1 d . . . . .
H28 H 0.1604 -0.0136 0.2822 0.032 Uiso 1 1 calc R U . . .
C29 C 0.17664(13) -0.10883(15) 0.35976(13) 0.0268(5) Uani 1 1 d . . . . .
H29 H 0.1504 -0.1534 0.3287 0.032 Uiso 1 1 calc R U . . .
C30 C 0.21082(13) -0.12486(15) 0.43355(14) 0.0269(5) Uani 1 1 d . . . . .
H30 H 0.2086 -0.1820 0.4522 0.032 Uiso 1 1 calc R U . . .
C31 C 0.24788(12) -0.06096(14) 0.48082(13) 0.0223(5) Uani 1 1 d . . . . .
C32 C 0.28405(15) -0.07986(15) 0.56089(13) 0.0311(6) Uani 1 1 d . . . . .
H32A H 0.3343 -0.1027 0.5660 0.037 Uiso 1 1 calc R U . . .
H32B H 0.2555 -0.1250 0.5788 0.037 Uiso 1 1 calc R U . . .
C33 C 0.28830(15) 0.00152(15) 0.60721(13) 0.0311(6) Uani 1 1 d . . . . .
H33A H 0.3177 -0.0105 0.6581 0.037 Uiso 1 1 calc R U . . .
H33B H 0.2382 0.0188 0.6090 0.037 Uiso 1 1 calc R U . . .
C34 C 0.32348(13) 0.07525(15) 0.57498(12) 0.0257(5) Uani 1 1 d . . . . .
H34A H 0.3247 0.1285 0.6049 0.031 Uiso 1 1 calc R U . . .
H34B H 0.3748 0.0596 0.5763 0.031 Uiso 1 1 calc R U . . .
C35 C 0.13733(14) 0.37658(16) 0.49067(14) 0.0299(6) Uani 1 1 d . . . . .
H35 H 0.1579 0.4292 0.4785 0.036 Uiso 1 1 calc R U . . .
C36 C 0.08562(15) 0.38279(17) 0.52925(17) 0.0410(7) Uani 1 1 d . . . . .
H36 H 0.0707 0.4384 0.5420 0.049 Uiso 1 1 calc R U . . .
C37 C 0.05423(15) 0.30668(17) 0.55024(16) 0.0381(7) Uani 1 1 d . . . . .
C38 C 0.07908(14) 0.22772(16) 0.52717(14) 0.0297(6) Uani 1 1 d . . . . .
H38 H 0.0599 0.1740 0.5388 0.036 Uiso 1 1 calc R U . . .
C39 C 0.13056(12) 0.22825(14) 0.48824(12) 0.0226(5) Uani 1 1 d . . . . .
H39 H 0.1460 0.1737 0.4738 0.027 Uiso 1 1 calc R U . . .
C40 C -0.0256(3) 0.3920(3) 0.6066(3) 0.109(2) Uani 1 1 d . . . . .
H40A H 0.0144 0.4281 0.6360 0.152 Uiso 1 1 calc R U . . .
H40B H -0.0619 0.3814 0.6344 0.152 Uiso 1 1 calc R U . . .
H40C H -0.0493 0.4223 0.5607 0.152 Uiso 1 1 calc R U . . .
C41 C -0.0267(2) 0.2296(2) 0.6106(2) 0.0639(11) Uani 1 1 d . . . . .
H41A H -0.0585 0.2021 0.5667 0.089 Uiso 1 1 calc R U . . .
H41B H -0.0557 0.2432 0.6454 0.089 Uiso 1 1 calc R U . . .
H41C H 0.0132 0.1896 0.6339 0.089 Uiso 1 1 calc R U . . .
C42 C 0.12923(13) 0.22364(14) 0.29507(12) 0.0216(5) Uani 1 1 d . . . . .
H42 H 0.1126 0.2001 0.3345 0.026 Uiso 1 1 calc R U . . .
C43 C 0.07976(12) 0.22647(13) 0.22701(12) 0.0202(5) Uani 1 1 d . . . . .
H43 H 0.0309 0.2060 0.2208 0.024 Uiso 1 1 calc R U . . .
C44 C 0.10170(12) 0.26001(13) 0.16616(12) 0.0184(5) Uani 1 1 d . . . . .
C45 C 0.17615(12) 0.28661(14) 0.18160(12) 0.0194(5) Uani 1 1 d . . . . .
H45 H 0.1952 0.3080 0.1431 0.023 Uiso 1 1 calc R U . . .
C46 C 0.22083(12) 0.28154(14) 0.25194(12) 0.0191(5) Uani 1 1 d . . . . .
H46 H 0.2703 0.3005 0.2600 0.023 Uiso 1 1 calc R U . . .
C47 C -0.02167(13) 0.24011(16) 0.08390(13) 0.0296(6) Uani 1 1 d . . . . .
H47A H -0.0247 0.1776 0.0931 0.042 Uiso 1 1 calc R U . . .
H47B H -0.0475 0.2528 0.0326 0.042 Uiso 1 1 calc R U . . .
H47C H -0.0446 0.2728 0.1166 0.042 Uiso 1 1 calc R U . . .
C48 C 0.08295(14) 0.29133(16) 0.03540(12) 0.0285(6) Uani 1 1 d . . . . .
H48A H 0.1073 0.3481 0.0453 0.040 Uiso 1 1 calc R U . . .
H48B H 0.0417 0.2952 -0.0088 0.040 Uiso 1 1 calc R U . . .
H48C H 0.1182 0.2478 0.0278 0.040 Uiso 1 1 calc R U . . .
C71 C 0.49499(16) 0.4594(2) 0.93230(19) 0.0498(8) Uani 1 1 d . . . . .
H71 H 0.4911 0.4313 0.8862 0.060 Uiso 0.5 1 d R U P . .
C72 C 0.55820(16) 0.50247(19) 0.9685(2) 0.0481(8) Uani 1 1 d . . . . .
H72 H 0.5987 0.5049 0.9474 0.058 Uiso 1 1 calc R U . . .
C73 C 0.43682(16) 0.45791(19) 0.9648(2) 0.0508(8) Uani 1 1 d . . . . .
H73 H 0.3926 0.4289 0.9404 0.061 Uiso 1 1 calc R U . . .
C74 C 0.4894(4) 0.4124(5) 0.8543(4) 0.0593(18) Uiso 0.5 1 d G . P . .
H74A H 0.5137 0.4489 0.8251 0.083 Uiso 0.5 1 d G U P . .
H74B H 0.4388 0.4001 0.8258 0.083 Uiso 0.5 1 d G U P . .
H74C H 0.5165 0.3575 0.8666 0.083 Uiso 0.5 1 d G U P . .
C91A C 0.1465(3) 0.6296(3) 0.5958(3) 0.0557(19) Uani 0.548(6) 1 d G . P B 3
C92A C 0.0986(3) 0.6983(3) 0.5961(3) 0.077(4) Uani 0.548(6) 1 d DG U P B 3
H92A H 0.0976 0.7469 0.5647 0.092 Uiso 0.548(6) 1 calc R U P B 3
C93A C 0.0522(3) 0.6959(4) 0.6424(4) 0.087(3) Uani 0.548(6) 1 d G . P B 3
H93A H 0.0194 0.7429 0.6425 0.105 Uiso 0.548(6) 1 calc R U P B 3
C94A C 0.0537(3) 0.6249(5) 0.6884(3) 0.095(5) Uani 0.548(6) 1 d G U P B 3
H94A H 0.0219 0.6232 0.7200 0.114 Uiso 0.548(6) 1 calc R U P B 3
C95A C 0.1016(4) 0.5561(4) 0.6881(3) 0.076(3) Uani 0.548(6) 1 d G . P B 3
H95A H 0.1026 0.5076 0.7196 0.091 Uiso 0.548(6) 1 calc R U P B 3
C96A C 0.1480(3) 0.5585(3) 0.6418(3) 0.050(2) Uani 0.548(6) 1 d DG U P B 3
H96A H 0.1808 0.5115 0.6417 0.060 Uiso 0.548(6) 1 calc R U P B 3
C97A C 0.1944(5) 0.6358(6) 0.5455(4) 0.079(3) Uani 0.548(6) 1 d D U P B 3
H97A H 0.2248 0.5832 0.5500 0.111 Uiso 0.548(6) 1 calc R U P B 3
H97B H 0.2263 0.6869 0.5583 0.111 Uiso 0.548(6) 1 calc R U P B 3
H97C H 0.1640 0.6412 0.4948 0.111 Uiso 0.548(6) 1 calc R U P B 3
C91B C 0.1043(3) 0.6356(3) 0.6599(3) 0.045(2) Uani 0.452(6) 1 d G . P B 4
C92B C 0.1498(4) 0.5629(3) 0.6747(3) 0.054(3) Uani 0.452(6) 1 d DG U P B 4
H92B H 0.1435 0.5208 0.7094 0.065 Uiso 0.452(6) 1 calc R U P B 4
C93B C 0.2046(3) 0.5517(4) 0.6385(4) 0.072(3) Uani 0.452(6) 1 d G . P B 4
H93B H 0.2357 0.5021 0.6486 0.086 Uiso 0.452(6) 1 calc R U P B 4
C94B C 0.2139(4) 0.6133(6) 0.5877(4) 0.095(4) Uani 0.452(6) 1 d G U P B 4
H94B H 0.2514 0.6056 0.5630 0.114 Uiso 0.452(6) 1 calc R U P B 4
C95B C 0.1684(5) 0.6860(5) 0.5729(4) 0.103(5) Uani 0.452(6) 1 d G . P B 4
H95B H 0.1748 0.7280 0.5382 0.124 Uiso 0.452(6) 1 calc R U P B 4
C96B C 0.1136(4) 0.6971(3) 0.6091(4) 0.067(4) Uani 0.452(6) 1 d DG U P B 4
H96B H 0.0825 0.7468 0.5990 0.081 Uiso 0.452(6) 1 calc R U P B 4
C97B C 0.0513(7) 0.6460(10) 0.7039(8) 0.102(5) Uani 0.452(6) 1 d D U P B 4
H97D H 0.0230 0.6996 0.6892 0.143 Uiso 0.452(6) 1 calc R U P B 4
H97E H 0.0777 0.6494 0.7562 0.143 Uiso 0.452(6) 1 calc R U P B 4
H97F H 0.0178 0.5960 0.6958 0.143 Uiso 0.452(6) 1 calc R U P B 4

loop_
_atom_site_aniso_label
_atom_site_aniso_U_11
_atom_site_aniso_U_22
_atom_site_aniso_U_33
_atom_site_aniso_U_23
_atom_site_aniso_U_13
_atom_site_aniso_U_12
Zr 0.01373(10) 0.01578(9) 0.01395(9) 0.00142(7) -0.00008(7) -0.00141(7)
N1 0.0150(9) 0.0166(9) 0.0182(9) 0.0040(7) 0.0023(8) -0.0017(7)
N2 0.0221(10) 0.0191(9) 0.0166(9) -0.0013(7) -0.0003(8) -0.0004(8)
N3 0.0183(9) 0.0188(9) 0.0174(9) 0.0005(7) 0.0005(8) 0.0016(8)
N4 0.0163(9) 0.0193(9) 0.0170(9) 0.0027(7) 0.0024(8) -0.0011(7)
N5 0.0235(10) 0.0179(9) 0.0181(9) 0.0053(7) 0.0012(8) -0.0009(8)
N6 0.0186(9) 0.0212(10) 0.0237(10) 0.0023(8) 0.0048(8) 0.0003(8)
N7 0.0631(18) 0.0453(15) 0.093(2) -0.0165(14) 0.0626(18) -0.0136(13)
N8 0.0187(9) 0.0194(9) 0.0175(9) 0.0010(7) 0.0001(8) -0.0012(8)
N9 0.0199(10) 0.0237(10) 0.0169(9) -0.0003(7) -0.0033(8) -0.0002(8)
C1 0.0176(11) 0.0202(11) 0.0298(13) 0.0090(9) 0.0048(10) 0.0001(9)
C2 0.0183(11) 0.0171(11) 0.0282(12) 0.0033(9) 0.0045(10) -0.0020(9)
C3 0.0239(12) 0.0171(11) 0.0260(12) -0.0001(9) -0.0045(10) -0.0035(9)
C4 0.0236(13) 0.0223(12) 0.0491(16) 0.0089(11) 0.0036(12) -0.0040(10)
C5 0.0196(11) 0.0187(11) 0.0184(11) 0.0010(9) 0.0049(10) 0.0005(9)
C6 0.0292(13) 0.0207(12) 0.0334(13) 0.0085(10) 0.0071(11) 0.0011(10)
C7 0.0366(15) 0.0258(13) 0.0278(13) 0.0095(10) 0.0034(12) 0.0094(11)
C8 0.0241(13) 0.0311(13) 0.0217(12) 0.0003(10) -0.0018(10) 0.0073(10)
C9 0.0183(11) 0.0258(12) 0.0224(12) -0.0002(9) -0.0008(10) 0.0014(9)
C10 0.0151(11) 0.0254(11) 0.0120(10) 0.0004(9) -0.0016(9) 0.0014(9)
C11 0.0176(11) 0.0214(11) 0.0201(11) -0.0023(9) 0.0014(10) -0.0023(9)
C12 0.0229(12) 0.0235(12) 0.0190(11) -0.0042(9) -0.0022(10) 0.0015(10)
C13 0.0247(13) 0.0308(13) 0.0196(11) -0.0035(10) 0.0027(11) 0.0078(10)
C14 0.0256(13) 0.0386(15) 0.0225(12) 0.0074(10) 0.0074(11) 0.0087(11)
C15 0.0254(13) 0.0276(12) 0.0240(12) 0.0085(10) 0.0075(11) 0.0062(10)
C16 0.0361(15) 0.0239(13) 0.0414(15) -0.0032(11) 0.0062(13) 0.0007(11)
C17 0.0447(18) 0.0526(18) 0.058(2) 0.0230(15) 0.0303(16) 0.0190(15)
C18 0.0523(17) 0.0207(12) 0.0166(11) 0.0007(10) 0.0001(12) 0.0067(12)
C19A 0.042(5) 0.032(3) 0.017(3) -0.003(2) -0.005(4) -0.011(4)
C20A 0.088(7) 0.034(3) 0.021(3) -0.002(2) -0.003(4) -0.012(4)
C21A 0.082(7) 0.045(4) 0.016(3) -0.005(3) 0.003(4) 0.000(4)
C22A 0.035(5) 0.030(4) 0.027(4) 0.011(3) 0.003(4) 0.004(4)
C23A 0.017(7) 0.024(5) 0.025(4) -0.011(3) -0.005(4) -0.001(4)
C24A 0.249(18) 0.080(7) 0.023(4) -0.016(4) 0.012(7) -0.086(9)
C25A 0.049(7) 0.051(6) 0.038(5) 0.004(4) 0.011(5) 0.010(5)
C19B 0.028(3) 0.018(2) 0.023(3) 0.0019(19) 0.003(3) -0.006(3)
C20B 0.042(4) 0.026(3) 0.022(3) -0.006(2) 0.006(3) 0.001(3)
C21B 0.042(4) 0.033(3) 0.020(3) 0.001(2) 0.012(3) 0.006(3)
C22B 0.023(4) 0.026(3) 0.019(3) 0.002(2) 0.007(3) 0.004(3)
C23B 0.013(6) 0.017(4) 0.014(3) 0.001(3) 0.001(3) -0.005(3)
C24B 0.094(6) 0.030(3) 0.029(3) -0.010(2) 0.018(4) -0.006(3)
C25B 0.053(6) 0.040(4) 0.024(4) 0.008(3) 0.021(4) 0.000(4)
C26 0.0152(11) 0.0188(11) 0.0237(12) 0.0017(9) 0.0065(10) 0.0000(9)
C27 0.0223(12) 0.0211(11) 0.0245(12) 0.0013(9) 0.0057(10) -0.0024(9)
C28 0.0247(13) 0.0314(13) 0.0230(12) -0.0030(10) 0.0055(11) -0.0020(10)
C29 0.0276(13) 0.0231(12) 0.0325(13) -0.0071(10) 0.0130(11) -0.0040(10)
C30 0.0288(13) 0.0183(11) 0.0368(14) -0.0002(10) 0.0140(12) 0.0001(10)
C31 0.0203(12) 0.0214(11) 0.0275(12) 0.0041(9) 0.0103(10) 0.0039(9)
C32 0.0385(15) 0.0206(12) 0.0324(14) 0.0102(10) 0.0064(12) 0.0003(11)
C33 0.0401(15) 0.0281(13) 0.0223(12) 0.0085(10) 0.0035(12) -0.0014(11)
C34 0.0271(13) 0.0252(12) 0.0206(12) 0.0046(9) -0.0015(10) 0.0002(10)
C35 0.0314(14) 0.0218(12) 0.0391(15) 0.0016(11) 0.0140(12) -0.0002(10)
C36 0.0409(16) 0.0281(14) 0.063(2) -0.0057(13) 0.0301(16) 0.0004(12)
C37 0.0362(15) 0.0353(15) 0.0518(18) -0.0056(13) 0.0278(15) -0.0037(12)
C38 0.0269(13) 0.0285(13) 0.0364(14) 0.0004(11) 0.0128(12) -0.0067(10)
C39 0.0195(12) 0.0225(12) 0.0250(12) 0.0014(9) 0.0044(10) -0.0022(9)
C40 0.118(4) 0.060(2) 0.202(5) -0.029(3) 0.136(4) -0.007(3)
C41 0.068(2) 0.063(2) 0.084(3) -0.0191(19) 0.060(2) -0.0264(19)
C42 0.0246(12) 0.0209(11) 0.0188(11) 0.0002(9) 0.0048(10) -0.0035(9)
C43 0.0155(11) 0.0206(11) 0.0217(11) -0.0027(9) -0.0001(10) -0.0029(9)
C44 0.0204(11) 0.0149(10) 0.0170(11) -0.0017(8) -0.0003(10) 0.0024(9)
C45 0.0207(11) 0.0195(10) 0.0174(11) -0.0004(9) 0.0039(9) 0.0000(9)
C46 0.0170(11) 0.0193(11) 0.0195(11) -0.0023(9) 0.0022(9) -0.0011(9)
C47 0.0201(12) 0.0356(14) 0.0263(13) -0.0031(10) -0.0062(11) 0.0006(10)
C48 0.0330(13) 0.0309(13) 0.0171(11) 0.0017(10) -0.0011(11) -0.0008(11)
C71 0.0367(17) 0.0415(17) 0.074(2) 0.0100(16) 0.0198(17) 0.0110(14)
C72 0.0366(17) 0.0362(16) 0.081(2) 0.0159(16) 0.0319(17) 0.0097(13)
C73 0.0311(16) 0.0370(16) 0.086(3) 0.0109(16) 0.0181(17) 0.0028(13)
C91A 0.058(4) 0.049(4) 0.052(4) -0.009(3) 0.002(3) -0.009(3)
C92A 0.056(5) 0.069(7) 0.093(7) -0.017(5) -0.003(5) 0.005(4)
C93A 0.067(5) 0.089(6) 0.087(6) -0.021(5) -0.012(5) 0.021(5)
C94A 0.057(8) 0.126(10) 0.088(8) -0.060(7) -0.004(6) -0.021(7)
C95A 0.068(5) 0.087(6) 0.055(4) 0.001(4) -0.013(4) -0.038(5)
C96A 0.055(5) 0.040(3) 0.047(5) -0.002(3) -0.001(4) -0.004(3)
C97A 0.073(6) 0.085(6) 0.068(6) 0.007(5) 0.000(5) 0.000(5)
C91B 0.031(4) 0.055(4) 0.047(4) -0.018(3) 0.008(3) -0.008(3)
C92B 0.050(5) 0.063(5) 0.046(6) -0.023(4) 0.008(5) -0.004(4)
C93B 0.063(6) 0.064(6) 0.078(7) -0.031(5) 0.003(5) 0.009(5)
C94B 0.068(7) 0.128(11) 0.080(8) -0.046(8) 0.004(7) 0.021(7)
C95B 0.119(11) 0.136(11) 0.060(6) 0.019(7) 0.034(7) -0.063(9)
C96B 0.076(7) 0.046(6) 0.071(6) 0.014(5) 0.003(6) 0.013(5)
C97B 0.059(9) 0.140(12) 0.114(10) -0.055(11) 0.033(8) -0.011(8)

loop_
_atom_type_symbol
_atom_type_description
_atom_type_scat_dispersion_real
_atom_type_scat_dispersion_imag
_atom_type_scat_source
C C 0.0181 0.0091 'International Tables Vol C Tables 4.2.6.8 and 6.1.1.4'
H H 0.0000 0.0000 'International Tables Vol C Tables 4.2.6.8 and 6.1.1.4'
N N 0.0311 0.0180 'International Tables Vol C Tables 4.2.6.8 and 6.1.1.4'
Zr Zr -0.1862 2.2449 'International Tables Vol C Tables 4.2.6.8 and 6.1.1.4'

loop_
_exptl_crystal_face_index_h
_exptl_crystal_face_index_k
_exptl_crystal_face_index_l
_exptl_crystal_face_perp_dist
_exptl_oxdiff_crystal_face_indexfrac_h
_exptl_oxdiff_crystal_face_indexfrac_k
_exptl_oxdiff_crystal_face_indexfrac_l
_exptl_oxdiff_crystal_face_x
_exptl_oxdiff_crystal_face_y
_exptl_oxdiff_crystal_face_z
11 1 -9 0.0375 10.5055 0.9951 -8.5079 0.0148 -0.0150 0.9911
-9 4 -4 0.0394 -9.0026 3.9982 -4.0094 -0.8043 -0.4923 -0.3281
-3 4 -10 0.0365 -3.4990 3.9947 -9.5145 -0.8773 -0.4498 0.2312
-6 0 -9 0.0244 -5.9975 -0.0068 -9.0127 -1.0207 -0.0740 0.0280
-10 -1 9 0.0421 -10.0056 -0.9947 9.0086 0.0519 0.0207 -0.9828
10 1 -9 0.0400 10.0056 0.9947 -9.0086 -0.0519 -0.0207 0.9828
1 -10 -1 0.1135 0.5065 -10.0052 -1.4969 -0.1548 0.9990 0.0082
-11 -1 9 0.0401 -10.5055 -0.9951 8.5079 -0.0148 0.0150 -0.9911
6 0 9 0.0244 5.9975 0.0068 9.0127 1.0207 0.0740 -0.0280

loop_
_geom_angle_atom_site_label_1
_geom_angle_atom_site_label_2
_geom_angle_atom_site_label_3
_geom_angle
_geom_angle_site_symmetry_1
_geom_angle_site_symmetry_3
N4 Zr N2 110.43(7) . .
N4 Zr N1 104.36(7) . .
N2 Zr N1 87.93(7) . .
N4 Zr N6 88.40(7) . .
N2 Zr N6 88.70(7) . .
N1 Zr N6 167.18(6) . .
N4 Zr N8 98.13(7) . .
N2 Zr N8 151.01(6) . .
N1 Zr N8 89.75(6) . .
N6 Zr N8 87.21(6) . .
N4 Zr N3 166.83(7) . .
N2 Zr N3 78.51(6) . .
N1 Zr N3 85.18(6) . .
N6 Zr N3 82.02(6) . .
N8 Zr N3 72.50(6) . .
C10 N1 C1 112.43(18) . .
C10 N1 Zr 129.83(14) . .
C1 N1 Zr 117.48(14) . .
C18 N2 C3 113.05(18) . .
C18 N2 Zr 129.34(16) . .
C3 N2 Zr 117.59(13) . .
C5 N3 C9 118.72(19) . .
C5 N3 Zr 118.24(13) . .
C9 N3 Zr 122.95(15) . .
N5 N4 Zr 172.08(15) . .
N4 N5 C26 121.46(17) . .
N4 N5 C34 117.14(17) . .
C26 N5 C34 120.71(18) . .
C35 N6 C39 115.0(2) . .
C35 N6 Zr 123.52(15) . .
C39 N6 Zr 118.69(15) . .
C37 N7 C41 120.9(3) . .
C37 N7 C40 120.6(3) . .
C41 N7 C40 118.2(3) . .
C46 N8 C42 114.64(18) . .
C46 N8 Zr 118.54(13) . .
C42 N8 Zr 124.52(15) . .
C44 N9 C48 120.83(19) . .
C44 N9 C47 120.68(19) . .
C48 N9 C47 118.33(18) . .
N1 C1 C2 118.73(19) . .
N1 C1 H1A 107.6 . .
C2 C1 H1A 107.6 . .
N1 C1 H1B 107.6 . .
C2 C1 H1B 107.6 . .
H1A C1 H1B 107.1 . .
C5 C2 C4 109.89(18) . .
C5 C2 C3 110.00(19) . .
C4 C2 C3 104.87(19) . .
C5 C2 C1 112.60(18) . .
C4 C2 C1 104.79(19) . .
C3 C2 C1 114.22(18) . .
N2 C3 C2 118.84(18) . .
N2 C3 H3A 107.6 . .
C2 C3 H3A 107.6 . .
N2 C3 H3B 107.6 . .
C2 C3 H3B 107.6 . .
H3A C3 H3B 107.0 . .
C2 C4 H4A 109.5 . .
C2 C4 H4B 109.5 . .
H4A C4 H4B 109.5 . .
C2 C4 H4C 109.5 . .
H4A C4 H4C 109.5 . .
H4B C4 H4C 109.5 . .
N3 C5 C6 120.2(2) . .
N3 C5 C2 116.18(18) . .
C6 C5 C2 123.6(2) . .
C7 C6 C5 120.4(2) . .
C7 C6 H6 119.8 . .
C5 C6 H6 119.8 . .
C8 C7 C6 118.9(2) . .
C8 C7 H7 120.6 . .
C6 C7 H7 120.6 . .
C9 C8 C7 118.5(2) . .
C9 C8 H8 120.8 . .
C7 C8 H8 120.8 . .
N3 C9 C8 123.3(2) . .
N3 C9 H9 118.3 . .
C8 C9 H9 118.3 . .
N1 C10 C15 124.5(2) . .
N1 C10 C11 119.7(2) . .
C15 C10 C11 115.8(2) . .
C12 C11 C10 122.6(2) . .
C12 C11 H11 118.7 . .
C10 C11 H11 118.7 . .
C11 C12 C13 119.8(2) . .
C11 C12 C16 119.4(2) . .
C13 C12 C16 120.8(2) . .
C14 C13 C12 119.8(2) . .
C14 C13 H13 120.1 . .
C12 C13 H13 120.1 . .
C13 C14 C15 119.7(2) . .
C13 C14 C17 120.1(2) . .
C15 C14 C17 120.1(2) . .
C14 C15 C10 122.2(2) . .
C14 C15 H15 118.9 . .
C10 C15 H15 118.9 . .
C12 C16 H16A 109.5 . .
C12 C16 H16B 109.5 . .
H16A C16 H16B 109.5 . .
C12 C16 H16C 109.5 . .
H16A C16 H16C 109.5 . .
H16B C16 H16C 109.5 . .
C14 C17 H17A 109.5 . .
C14 C17 H17B 109.5 . .
H17A C17 H17B 109.5 . .
C14 C17 H17C 109.5 . .
H17A C17 H17C 109.5 . .
H17B C17 H17C 109.5 . .
C23A C18 N2 124.1(6) . .
C19B C18 N2 129.6(4) . .
C23A C18 C19A 116.5(6) . .
N2 C18 C19A 116.8(4) . .
C19B C18 C23B 112.0(5) . .
N2 C18 C23B 116.1(4) . .
C20A C19A C18 117.1(6) . .
C20A C19A H19A 121.4 . .
C18 C19A H19A 121.4 . .
C21A C20A C19A 120.4(6) . .
C21A C20A C24A 122.9(6) . .
C19A C20A C24A 116.6(6) . .
C20A C21A C22A 120.6(6) . .
C20A C21A H21A 119.7 . .
C22A C21A H21A 119.7 . .
C23A C22A C21A 117.9(8) . .
C23A C22A C25A 120.5(8) . .
C21A C22A C25A 121.6(8) . .
C18 C23A C22A 125.6(10) . .
C18 C23A H23A 117.2 . .
C22A C23A H23A 117.2 . .
C20A C24A H24A 109.5 . .
C20A C24A H24B 109.5 . .
H24A C24A H24B 109.5 . .
C20A C24A H24C 109.5 . .
H24A C24A H24C 109.5 . .
H24B C24A H24C 109.5 . .
C22A C25A H25A 109.5 . .
C22A C25A H25B 109.5 . .
H25A C25A H25B 109.5 . .
C22A C25A H25C 109.5 . .
H25A C25A H25C 109.5 . .
H25B C25A H25C 109.5 . .
C18 C19B C20B 126.5(5) . .
C18 C19B H19B 116.8 . .
C20B C19B H19B 116.8 . .
C21B C20B C19B 119.4(5) . .
C21B C20B C24B 121.7(5) . .
C19B C20B C24B 118.9(5) . .
C20B C21B C22B 120.3(5) . .
C20B C21B H21B 119.8 . .
C22B C21B H21B 119.8 . .
C23B C22B C21B 120.1(7) . .
C23B C22B C25B 119.2(7) . .
C21B C22B C25B 120.7(7) . .
C22B C23B C18 121.3(8) . .
C22B C23B H23B 119.4 . .
C18 C23B H23B 119.4 . .
C20B C24B H24D 109.5 . .
C20B C24B H24E 109.5 . .
H24D C24B H24E 109.5 . .
C20B C24B H24F 109.5 . .
H24D C24B H24F 109.5 . .
H24E C24B H24F 109.5 . .
C22B C25B H25D 109.5 . .
C22B C25B H25E 109.5 . .
H25D C25B H25E 109.5 . .
C22B C25B H25F 109.5 . .
H25D C25B H25F 109.5 . .
H25E C25B H25F 109.5 . .
N5 C26 C27 120.56(19) . .
N5 C26 C31 121.2(2) . .
C27 C26 C31 118.2(2) . .
C28 C27 C26 121.0(2) . .
C28 C27 H27 119.5 . .
C26 C27 H27 119.5 . .
C27 C28 C29 121.2(2) . .
C27 C28 H28 119.4 . .
C29 C28 H28 119.4 . .
C28 C29 C30 118.0(2) . .
C28 C29 H29 121.0 . .
C30 C29 H29 121.0 . .
C31 C30 C29 122.6(2) . .
C31 C30 H30 118.7 . .
C29 C30 H30 118.7 . .
C30 C31 C26 118.9(2) . .
C30 C31 C32 121.6(2) . .
C26 C31 C32 119.5(2) . .
C31 C32 C33 111.00(19) . .
C31 C32 H32A 109.4 . .
C33 C32 H32A 109.4 . .
C31 C32 H32B 109.4 . .
C33 C32 H32B 109.4 . .
H32A C32 H32B 108.0 . .
C32 C33 C34 110.3(2) . .
C32 C33 H33A 109.6 . .
C34 C33 H33A 109.6 . .
C32 C33 H33B 109.6 . .
C34 C33 H33B 109.6 . .
H33A C33 H33B 108.1 . .
N5 C34 C33 110.29(19) . .
N5 C34 H34A 109.6 . .
C33 C34 H34A 109.6 . .
N5 C34 H34B 109.6 . .
C33 C34 H34B 109.6 . .
H34A C34 H34B 108.1 . .
N6 C35 C36 124.7(2) . .
N6 C35 H35 117.6 . .
C36 C35 H35 117.6 . .
C35 C36 C37 120.1(2) . .
C35 C36 H36 119.9 . .
C37 C36 H36 119.9 . .
N7 C37 C38 122.2(2) . .
N7 C37 C36 122.5(3) . .
C38 C37 C36 115.3(2) . .
C39 C38 C37 120.2(2) . .
C39 C38 H38 119.9 . .
C37 C38 H38 119.9 . .
N6 C39 C38 124.6(2) . .
N6 C39 H39 117.7 . .
C38 C39 H39 117.7 . .
N7 C40 H40A 109.5 . .
N7 C40 H40B 109.5 . .
H40A C40 H40B 109.5 . .
N7 C40 H40C 109.5 . .
H40A C40 H40C 109.5 . .
H40B C40 H40C 109.5 . .
N7 C41 H41A 109.5 . .
N7 C41 H41B 109.5 . .
H41A C41 H41B 109.5 . .
N7 C41 H41C 109.5 . .
H41A C41 H41C 109.5 . .
H41B C41 H41C 109.5 . .
N8 C42 C43 125.2(2) . .
N8 C42 H42 117.4 . .
C43 C42 H42 117.4 . .
C42 C43 C44 119.8(2) . .
C42 C43 H43 120.1 . .
C44 C43 H43 120.1 . .
N9 C44 C45 121.9(2) . .
N9 C44 C43 123.0(2) . .
C45 C44 C43 115.14(19) . .
C46 C45 C44 120.2(2) . .
C46 C45 H45 119.9 . .
C44 C45 H45 119.9 . .
N8 C46 C45 124.9(2) . .
N8 C46 H46 117.6 . .
C45 C46 H46 117.6 . .
N9 C47 H47A 109.5 . .
N9 C47 H47B 109.5 . .
H47A C47 H47B 109.5 . .
N9 C47 H47C 109.5 . .
H47A C47 H47C 109.5 . .
H47B C47 H47C 109.5 . .
N9 C48 H48A 109.5 . .
N9 C48 H48B 109.5 . .
H48A C48 H48B 109.5 . .
N9 C48 H48C 109.5 . .
H48A C48 H48C 109.5 . .
H48B C48 H48C 109.5 . .
C72 C71 C73 118.0(3) . .
C72 C71 C74 120.4(4) . .
C73 C71 C74 121.6(4) . .
C72 C71 H71 121.1 . .
C73 C71 H71 120.9 . .
C74 C71 H71 0.7 . .
C71 C72 C73 120.4(3) . 3_667
C71 C72 H72 119.8 . .
C73 C72 H72 119.8 3_667 .
C72 C73 C71 121.6(3) 3_667 .
C72 C73 H73 119.2 3_667 .
C71 C73 H73 119.2 . .
C71 C74 H71 1.0 . .
C71 C74 H74A 109.1 . .
H71 C74 H74A 110.0 . .
C71 C74 H74B 113.8 . .
H71 C74 H74B 112.9 . .
H74A C74 H74B 109.5 . .
C71 C74 H74C 105.3 . .
H71 C74 H74C 105.4 . .
H74A C74 H74C 109.5 . .
H74B C74 H74C 109.5 . .
C92A C91A C96A 120.0 . .
C92A C91A C97A 117.5(4) . .
C96A C91A C97A 122.5(4) . .
C91A C92A C93A 120.0 . .
C91A C92A H92A 120.0 . .
C93A C92A H92A 120.0 . .
C94A C93A C92A 120.0 . .
C94A C93A H93A 120.0 . .
C92A C93A H93A 120.0 . .
C95A C94A C93A 120.0 . .
C95A C94A H94A 120.0 . .
C93A C94A H94A 120.0 . .
C96A C95A C94A 120.0 . .
C96A C95A H95A 120.0 . .
C94A C95A H95A 120.0 . .
C95A C96A C91A 120.0 . .
C95A C96A H96A 120.0 . .
C91A C96A H96A 120.0 . .
C91A C97A H97A 109.5 . .
C91A C97A H97B 109.5 . .
H97A C97A H97B 109.5 . .
C91A C97A H97C 109.5 . .
H97A C97A H97C 109.5 . .
H97B C97A H97C 109.5 . .
C92B C91B C96B 120.0 . .
C92B C91B C97B 116.8(6) . .
C96B C91B C97B 123.0(6) . .
C93B C92B C91B 120.0 . .
C93B C92B H92B 120.0 . .
C91B C92B H92B 120.0 . .
C92B C93B C94B 120.0 . .
C92B C93B H93B 120.0 . .
C94B C93B H93B 120.0 . .
C95B C94B C93B 120.0 . .
C95B C94B H94B 120.0 . .
C93B C94B H94B 120.0 . .
C94B C95B C96B 120.0 . .
C94B C95B H95B 120.0 . .
C96B C95B H95B 120.0 . .
C95B C96B C91B 120.0 . .
C95B C96B H96B 120.0 . .
C91B C96B H96B 120.0 . .
C91B C97B H97D 109.5 . .
C91B C97B H97E 109.5 . .
H97D C97B H97E 109.5 . .
C91B C97B H97F 109.5 . .
H97D C97B H97F 109.5 . .
H97E C97B H97F 109.5 . .

loop_
_geom_bond_atom_site_label_1
_geom_bond_atom_site_label_2
_geom_bond_distance
_geom_bond_site_symmetry_2
Zr N4 1.8752(17) .
Zr N2 2.1932(17) .
Zr N1 2.2008(18) .
Zr N6 2.4053(19) .
Zr N8 2.4294(17) .
Zr N3 2.4489(17) .
N1 C10 1.396(3) .
N1 C1 1.457(3) .
N2 C18 1.385(3) .
N2 C3 1.458(3) .
N3 C5 1.343(3) .
N3 C9 1.349(3) .
N4 N5 1.377(2) .
N5 C26 1.378(3) .
N5 C34 1.459(3) .
N6 C35 1.348(3) .
N6 C39 1.357(3) .
N7 C37 1.351(4) .
N7 C41 1.452(4) .
N7 C40 1.458(4) .
N8 C46 1.350(3) .
N8 C42 1.352(3) .
N9 C44 1.352(3) .
N9 C48 1.458(3) .
N9 C47 1.464(3) .
C1 C2 1.547(3) .
C1 H1A 0.9900 .
C1 H1B 0.9900 .
C2 C5 1.522(3) .
C2 C4 1.540(3) .
C2 C3 1.546(3) .
C3 H3A 0.9900 .
C3 H3B 0.9900 .
C4 H4A 0.9800 .
C4 H4B 0.9800 .
C4 H4C 0.9800 .
C5 C6 1.398(3) .
C6 C7 1.377(3) .
C6 H6 0.9500 .
C7 C8 1.377(3) .
C7 H7 0.9500 .
C8 C9 1.372(3) .
C8 H8 0.9500 .
C9 H9 0.9500 .
C10 C15 1.407(3) .
C10 C11 1.415(3) .
C11 C12 1.381(3) .
C11 H11 0.9500 .
C12 C13 1.393(3) .
C12 C16 1.511(3) .
C13 C14 1.387(3) .
C13 H13 0.9500 .
C14 C15 1.397(3) .
C14 C17 1.513(4) .
C15 H15 0.9500 .
C16 H16A 0.9800 .
C16 H16B 0.9800 .
C16 H16C 0.9800 .
C17 H17A 0.9800 .
C17 H17B 0.9800 .
C17 H17C 0.9800 .
C18 C23A 1.273(14) .
C18 C19B 1.369(7) .
C18 C19A 1.520(8) .
C18 C23B 1.530(11) .
C19A C20A 1.393(9) .
C19A H19A 0.9500 .
C20A C21A 1.373(9) .
C20A C24A 1.523(8) .
C21A C22A 1.398(9) .
C21A H21A 0.9500 .
C22A C23A 1.385(10) .
C22A C25A 1.498(10) .
C23A H23A 0.9500 .
C24A H24A 0.9800 .
C24A H24B 0.9800 .
C24A H24C 0.9800 .
C25A H25A 0.9800 .
C25A H25B 0.9800 .
C25A H25C 0.9800 .
C19B C20B 1.397(8) .
C19B H19B 0.9500 .
C20B C21B 1.379(8) .
C20B C24B 1.516(7) .
C21B C22B 1.398(8) .
C21B H21B 0.9500 .
C22B C23B 1.390(9) .
C22B C25B 1.502(9) .
C23B H23B 0.9500 .
C24B H24D 0.9800 .
C24B H24E 0.9800 .
C24B H24F 0.9800 .
C25B H25D 0.9800 .
C25B H25E 0.9800 .
C25B H25F 0.9800 .
C26 C27 1.408(3) .
C26 C31 1.422(3) .
C27 C28 1.377(3) .
C27 H27 0.9500 .
C28 C29 1.390(3) .
C28 H28 0.9500 .
C29 C30 1.391(3) .
C29 H29 0.9500 .
C30 C31 1.384(3) .
C30 H30 0.9500 .
C31 C32 1.511(3) .
C32 C33 1.515(3) .
C32 H32A 0.9900 .
C32 H32B 0.9900 .
C33 C34 1.518(3) .
C33 H33A 0.9900 .
C33 H33B 0.9900 .
C34 H34A 0.9900 .
C34 H34B 0.9900 .
C35 C36 1.365(4) .
C35 H35 0.9500 .
C36 C37 1.413(4) .
C36 H36 0.9500 .
C37 C38 1.410(4) .
C38 C39 1.363(3) .
C38 H38 0.9500 .
C39 H39 0.9500 .
C40 H40A 0.9800 .
C40 H40B 0.9800 .
C40 H40C 0.9800 .
C41 H41A 0.9800 .
C41 H41B 0.9800 .
C41 H41C 0.9800 .
C42 C43 1.372(3) .
C42 H42 0.9500 .
C43 C44 1.415(3) .
C43 H43 0.9500 .
C44 C45 1.415(3) .
C45 C46 1.372(3) .
C45 H45 0.9500 .
C46 H46 0.9500 .
C47 H47A 0.9800 .
C47 H47B 0.9800 .
C47 H47C 0.9800 .
C48 H48A 0.9800 .
C48 H48B 0.9800 .
C48 H48C 0.9800 .
C71 C72 1.375(4) .
C71 C73 1.390(4) .
C71 C74 1.616(7) .
C71 H71 0.9552 .
C72 C73 1.378(5) 3_667
C72 H72 0.9500 .
C73 C72 1.378(5) 3_667
C73 H73 0.9500 .
C74 H71 0.6610 .
C74 H74A 0.9800 .
C74 H74B 0.9800 .
C74 H74C 0.9800 .
C91A C92A 1.3900 .
C91A C96A 1.3900 .
C91A C97A 1.476(9) .
C92A C93A 1.3900 .
C92A H92A 0.9500 .
C93A C94A 1.3900 .
C93A H93A 0.9500 .
C94A C95A 1.3900 .
C94A H94A 0.9500 .
C95A C96A 1.3900 .
C95A H95A 0.9500 .
C96A H96A 0.9500 .
C97A H97A 0.9800 .
C97A H97B 0.9800 .
C97A H97C 0.9800 .
C91B C92B 1.3900 .
C91B C96B 1.3900 .
C91B C97B 1.467(12) .
C92B C93B 1.3900 .
C92B H92B 0.9500 .
C93B C94B 1.3900 .
C93B H93B 0.9500 .
C94B C95B 1.3900 .
C94B H94B 0.9500 .
C95B C96B 1.3900 .
C95B H95B 0.9500 .
C96B H96B 0.9500 .
C97B H97D 0.9800 .
C97B H97E 0.9800 .
C97B H97F 0.9800 .

loop_
_geom_torsion_atom_site_label_1
_geom_torsion_atom_site_label_2
_geom_torsion_atom_site_label_3
_geom_torsion_atom_site_label_4
_geom_torsion
_geom_torsion_site_symmetry_4
C10 N1 C1 C2 -168.61(18) .
Zr N1 C1 C2 6.1(2) .
N1 C1 C2 C5 -71.4(3) .
N1 C1 C2 C4 169.22(19) .
N1 C1 C2 C3 55.0(3) .
C18 N2 C3 C2 -174.4(2) .
Zr N2 C3 C2 4.1(3) .
C5 C2 C3 N2 66.2(2) .
C4 C2 C3 N2 -175.66(19) .
C1 C2 C3 N2 -61.5(3) .
C9 N3 C5 C6 -1.1(3) .
Zr N3 C5 C6 175.51(17) .
C9 N3 C5 C2 177.4(2) .
Zr N3 C5 C2 -6.0(3) .
C4 C2 C5 N3 -175.7(2) .
C3 C2 C5 N3 -60.8(2) .
C1 C2 C5 N3 67.9(3) .
C4 C2 C5 C6 2.7(3) .
C3 C2 C5 C6 117.7(2) .
C1 C2 C5 C6 -113.7(2) .
N3 C5 C6 C7 0.6(4) .
C2 C5 C6 C7 -177.8(2) .
C5 C6 C7 C8 0.6(4) .
C6 C7 C8 C9 -1.2(4) .
C5 N3 C9 C8 0.5(3) .
Zr N3 C9 C8 -175.93(17) .
C7 C8 C9 N3 0.6(4) .
C1 N1 C10 C15 -9.2(3) .
Zr N1 C10 C15 176.87(16) .
C1 N1 C10 C11 168.98(18) .
Zr N1 C10 C11 -5.0(3) .
N1 C10 C11 C12 -176.06(19) .
C15 C10 C11 C12 2.3(3) .
C10 C11 C12 C13 -1.7(3) .
C10 C11 C12 C16 178.3(2) .
C11 C12 C13 C14 0.6(3) .
C16 C12 C13 C14 -179.3(2) .
C12 C13 C14 C15 -0.3(3) .
C12 C13 C14 C17 177.8(2) .
C13 C14 C15 C10 1.0(4) .
C17 C14 C15 C10 -177.1(2) .
N1 C10 C15 C14 176.3(2) .
C11 C10 C15 C14 -1.9(3) .
C3 N2 C18 C23A -173.2(11) .
Zr N2 C18 C23A 8.5(11) .
C3 N2 C18 C19B 16.2(5) .
Zr N2 C18 C19B -162.1(4) .
C3 N2 C18 C19A -12.2(5) .
Zr N2 C18 C19A 169.5(4) .
C3 N2 C18 C23B 177.2(7) .
Zr N2 C18 C23B -1.1(8) .
C23A C18 C19A C20A -15.5(13) .
C19B C18 C19A C20A 56.3(10) .
N2 C18 C19A C20A -178.0(6) .
C23B C18 C19A C20A -8.5(12) .
C18 C19A C20A C21A 7.7(12) .
C18 C19A C20A C24A -170.6(8) .
C19A C20A C21A C22A 0.1(14) .
C24A C20A C21A C22A 178.2(9) .
C20A C21A C22A C23A -0.7(16) .
C20A C21A C22A C25A -179.2(9) .
C19B C18 C23A C22A -10.2(19) .
N2 C18 C23A C22A 177.4(11) .
C19A C18 C23A C22A 16(2) .
C23B C18 C23A C22A -134(8) .
C21A C22A C23A C18 -9(2) .
C25A C22A C23A C18 169.9(13) .
C23A C18 C19B C20B -3.8(11) .
N2 C18 C19B C20B 168.1(5) .
C19A C18 C19B C20B -121.7(14) .
C23B C18 C19B C20B 6.5(10) .
C18 C19B C20B C21B -3.2(10) .
C18 C19B C20B C24B 179.7(6) .
C19B C20B C21B C22B 0.6(9) .
C24B C20B C21B C22B 177.6(6) .
C20B C21B C22B C23B -2.4(12) .
C20B C21B C22B C25B -179.5(6) .
C21B C22B C23B C18 6.3(17) .
C25B C22B C23B C18 -176.6(9) .
C23A C18 C23B C22B 51(6) .
C19B C18 C23B C22B -7.9(15) .
N2 C18 C23B C22B -172.2(9) .
C19A C18 C23B C22B 18.2(18) .
N4 N5 C26 C27 -2.1(3) .
C34 N5 C26 C27 -172.3(2) .
N4 N5 C26 C31 180.0(2) .
C34 N5 C26 C31 9.8(3) .
N5 C26 C27 C28 -175.1(2) .
C31 C26 C27 C28 2.9(3) .
C26 C27 C28 C29 -0.4(4) .
C27 C28 C29 C30 -1.8(4) .
C28 C29 C30 C31 1.7(4) .
C29 C30 C31 C26 0.7(4) .
C29 C30 C31 C32 179.5(2) .
N5 C26 C31 C30 175.0(2) .
C27 C26 C31 C30 -2.9(3) .
N5 C26 C31 C32 -3.8(3) .
C27 C26 C31 C32 178.2(2) .
C30 C31 C32 C33 -153.1(2) .
C26 C31 C32 C33 25.7(3) .
C31 C32 C33 C34 -52.1(3) .
N4 N5 C34 C33 152.6(2) .
C26 N5 C34 C33 -36.8(3) .
C32 C33 C34 N5 57.7(3) .
C39 N6 C35 C36 -0.7(4) .
Zr N6 C35 C36 -161.5(2) .
N6 C35 C36 C37 1.3(4) .
C41 N7 C37 C38 0.0(5) .
C40 N7 C37 C38 -174.0(4) .
C41 N7 C37 C36 -179.8(3) .
C40 N7 C37 C36 6.2(5) .
C35 C36 C37 N7 178.5(3) .
C35 C36 C37 C38 -1.3(4) .
N7 C37 C38 C39 -179.0(3) .
C36 C37 C38 C39 0.8(4) .
C35 N6 C39 C38 0.1(3) .
Zr N6 C39 C38 161.91(18) .
C37 C38 C39 N6 -0.2(4) .
C46 N8 C42 C43 -2.2(3) .
Zr N8 C42 C43 160.23(17) .
N8 C42 C43 C44 0.7(3) .
C48 N9 C44 C45 6.5(3) .
C47 N9 C44 C45 -178.2(2) .
C48 N9 C44 C43 -172.9(2) .
C47 N9 C44 C43 2.4(3) .
C42 C43 C44 N9 -179.1(2) .
C42 C43 C44 C45 1.5(3) .
N9 C44 C45 C46 178.6(2) .
C43 C44 C45 C46 -2.0(3) .
C42 N8 C46 C45 1.6(3) .
Zr N8 C46 C45 -161.93(17) .
C44 C45 C46 N8 0.5(3) .
C73 C71 C72 C73 0.6(5) 3_667
C74 C71 C72 C73 -179.6(4) 3_667
C72 C71 C73 C72 -0.6(5) 3_667
C74 C71 C73 C72 179.6(4) 3_667
C96A C91A C92A C93A 0.0 .
C97A C91A C92A C93A 179.9(5) .
C91A C92A C93A C94A 0.0 .
C92A C93A C94A C95A 0.0 .
C93A C94A C95A C96A 0.0 .
C94A C95A C96A C91A 0.0 .
C92A C91A C96A C95A 0.0 .
C97A C91A C96A C95A -179.9(6) .
C96B C91B C92B C93B 0.0 .
C97B C91B C92B C93B -175.8(8) .
C91B C92B C93B C94B 0.0 .
C92B C93B C94B C95B 0.0 .
C93B C94B C95B C96B 0.0 .
C94B C95B C96B C91B 0.0 .
C92B C91B C96B C95B 0.0 .
C97B C91B C96B C95B 175.5(9) .
